data_4084554
loop_
_publ_author_name
'Hameury, Sophie'
'de Fr\'emont, Pierre'
'Breuil, Pierre-Alain R.'
'Olivier-Bourbigou, H\'el\`ene'
'Braunstein, Pierre'

_publ_section_title
;
 Bis(ether-functionalized NHC) Nickel(II)
 Complexes,TranstoCisIsomerization Triggered by Water Coordination, and
 Catalytic Ethylene Oligomerization
;
_journal_issue 11
_journal_name_full Organometallics
_journal_page_first 2183
_journal_paper_doi 10.1021/om5008506
_journal_volume 34
_journal_year 2015
_chemical_formula_moiety 'C46 H56 Br2 N4 Ni S2'
_chemical_formula_sum 'C46 H56 Br2 N4 Ni S2'
_chemical_formula_weight 947.60
_chemical_name_common '[NiBr2{ImDiPP(EtSPh)}2]'
_space_group_IT_number 14
_symmetry_cell_setting monoclinic
_symmetry_Int_Tables_number 14
_symmetry_space_group_name_Hall '-P 2ybc'
_symmetry_space_group_name_H-M 'P 1 21/c 1'
_atom_sites_solution_hydrogens geom
_atom_sites_solution_primary direct
_atom_sites_solution_secondary difmap
_audit_creation_method SHELXL-97
_cell_angle_alpha 90.00
_cell_angle_beta 106.614(2)
_cell_angle_gamma 90.00
_cell_formula_units_Z 2
_cell_length_a 11.5158(2)
_cell_length_b 13.6489(4)
_cell_length_c 14.3381(4)
_cell_measurement_reflns_used 11510
_cell_measurement_temperature 173(2)
_cell_measurement_theta_max 27.485
_cell_measurement_theta_min 0.998
_cell_volume 2159.55(10)
_computing_cell_refinement 'HKL Scalepack (Otwinowski & Minor 1997)'
_computing_data_collection 'Collect (Bruker AXS BV, 1997-2004)'
_computing_data_reduction 'HKL Denzo and Scalepack (Otwinowski & Minor 1997)'
_computing_molecular_graphics 'Ortep-3 for Windows (Farrugia, 1997)'
_computing_publication_material 'WinGX publication routines (Farrugia, 1999)'
_computing_structure_refinement 'SHELXL-97 (Sheldrick, 2008)'
_computing_structure_solution 'Sir 97'
_diffrn_ambient_temperature 173(2)
_diffrn_detector_area_resol_mean 9
_diffrn_measured_fraction_theta_full 1.000
_diffrn_measured_fraction_theta_max 1.000
_diffrn_measurement_device_type KappaCCD
_diffrn_measurement_method 'CCD rotation images, thick slices'
_diffrn_radiation_monochromator graphite
_diffrn_radiation_probe x-ray
_diffrn_radiation_type MoK\a
_diffrn_radiation_wavelength 0.71073
_diffrn_reflns_av_R_equivalents 0.0484
_diffrn_reflns_av_unetI/netI 0.0348
_diffrn_reflns_limit_h_max 14
_diffrn_reflns_limit_h_min -14
_diffrn_reflns_limit_k_max 16
_diffrn_reflns_limit_k_min -16
_diffrn_reflns_limit_l_max 16
_diffrn_reflns_limit_l_min -17
_diffrn_reflns_number 19835
_diffrn_reflns_theta_full 26.00
_diffrn_reflns_theta_max 26.00
_diffrn_reflns_theta_min 2.37
_diffrn_source 'fine-focus sealed tube'
_exptl_absorpt_coefficient_mu 2.434
_exptl_absorpt_correction_T_max 0.5225
_exptl_absorpt_correction_T_min 0.4671
_exptl_absorpt_correction_type multi-scan
_exptl_absorpt_process_details
;
[c.f. r.h. blessing, acta cryst. (1995), a51, 33-38]
;
_exptl_crystal_colour orange
_exptl_crystal_density_diffrn 1.457
_exptl_crystal_density_method 'not measured'
_exptl_crystal_description Prism
_exptl_crystal_F_000 980
_exptl_crystal_recrystallization_method 'THF - Pentane'
_exptl_crystal_size_max 0.22
_exptl_crystal_size_mid 0.20
_exptl_crystal_size_min 0.18
_refine_diff_density_max 0.449
_refine_diff_density_min -0.623
_refine_diff_density_rms 0.061
_refine_ls_extinction_method none
_refine_ls_goodness_of_fit_ref 1.031
_refine_ls_hydrogen_treatment constr
_refine_ls_matrix_type full
_refine_ls_number_parameters 254
_refine_ls_number_reflns 4232
_refine_ls_number_restraints 0
_refine_ls_restrained_S_all 1.031
_refine_ls_R_factor_all 0.0412
_refine_ls_R_factor_gt 0.0297
_refine_ls_shift/su_max 0.000
_refine_ls_shift/su_mean 0.000
_refine_ls_structure_factor_coef Fsqd
_refine_ls_weighting_details 'calc w=1/[\s^2^(Fo^2^)+(0.0273P)^2^+0.9018P] where P=(Fo^2^+2Fc^2^)/3'
_refine_ls_weighting_scheme calc
_refine_ls_wR_factor_gt 0.0632
_refine_ls_wR_factor_ref 0.0661
_reflns_number_gt 3532
_reflns_number_total 4232
_reflns_threshold_expression >2sigma(I)
_cod_data_source_file om5008506_si_002.cif
_cod_data_source_block compound_19
_cod_depositor_comments 'Adding full bibliography for 4084545--4084559.cif.'
_cod_original_sg_symbol_H-M 'P 21/c'
_cod_database_code 4084554

loop_
_symmetry_equiv_pos_as_xyz
'x, y, z'
'-x, y+1/2, -z+1/2'
'-x, -y, -z'
'x, -y-1/2, z-1/2'

loop_
_atom_site_label
_atom_site_type_symbol
_atom_site_fract_x
_atom_site_fract_y
_atom_site_fract_z
_atom_site_U_iso_or_equiv
_atom_site_adp_type
_atom_site_occupancy
_atom_site_symmetry_multiplicity
_atom_site_calc_flag
_atom_site_refinement_flags
Ni1 Ni 1.0000 0.0000 0.5000 0.02230(10) Uani 1 2 d S
C1 C 0.96202(17) 0.04501(14) 0.36828(14) 0.0211(4) Uani 1 1 d .
C2 C 0.88227(18) 0.04962(16) 0.20451(15) 0.0264(5) Uani 1 1 d .
H2 H 0.8402 0.0307 0.1416 0.032 Uiso 1 1 calc R
C3 C 0.94340(18) 0.13345(16) 0.23062(15) 0.0256(5) Uani 1 1 d .
H3 H 0.9514 0.1840 0.1895 0.031 Uiso 1 1 calc R
C4 C 0.8383(2) -0.09891(15) 0.29450(17) 0.0311(5) Uani 1 1 d .
H4A H 0.8898 -0.1353 0.3488 0.037 Uiso 1 1 calc R
H4B H 0.8339 -0.1354 0.2355 0.037 Uiso 1 1 calc R
C5 C 0.7120(2) -0.09170(17) 0.30709(19) 0.0406(6) Uani 1 1 d .
H5A H 0.7122 -0.0405 0.3541 0.049 Uiso 1 1 calc R
H5B H 0.6936 -0.1530 0.3341 0.049 Uiso 1 1 calc R
C6 C 0.5933(2) 0.06269(19) 0.18407(19) 0.0398(6) Uani 1 1 d .
C7 C 0.5906(2) 0.1253(2) 0.2586(2) 0.0470(7) Uani 1 1 d .
H7 H 0.5907 0.1006 0.3190 0.056 Uiso 1 1 calc R
C8 C 0.5879(3) 0.2251(2) 0.2431(3) 0.0669(9) Uani 1 1 d .
H8 H 0.5871 0.2676 0.2936 0.080 Uiso 1 1 calc R
C9 C 0.5863(3) 0.2623(3) 0.1539(3) 0.0786(12) Uani 1 1 d .
H9 H 0.5836 0.3297 0.1439 0.094 Uiso 1 1 calc R
C10 C 0.5886(3) 0.2006(3) 0.0802(3) 0.0756(11) Uani 1 1 d .
H10 H 0.5878 0.2259 0.0198 0.091 Uiso 1 1 calc R
C11 C 0.5922(2) 0.1015(2) 0.0942(2) 0.0579(8) Uani 1 1 d .
H11 H 0.5938 0.0598 0.0433 0.070 Uiso 1 1 calc R
C12 C 1.07098(18) 0.20457(14) 0.38869(14) 0.0226(4) Uani 1 1 d .
C13 C 1.19654(18) 0.19053(15) 0.41036(15) 0.0258(5) Uani 1 1 d .
C14 C 1.2702(2) 0.26093(17) 0.46922(17) 0.0338(5) Uani 1 1 d .
H14 H 1.3539 0.2540 0.4856 0.041 Uiso 1 1 calc R
C15 C 1.2214(2) 0.34056(17) 0.50360(17) 0.0375(6) Uani 1 1 d .
H15 H 1.2723 0.3854 0.5445 0.045 Uiso 1 1 calc R
C16 C 1.0976(2) 0.35415(16) 0.47774(16) 0.0326(5) Uani 1 1 d .
H16 H 1.0662 0.4090 0.5004 0.039 Uiso 1 1 calc R
C17 C 1.01855(19) 0.28725(15) 0.41820(15) 0.0249(4) Uani 1 1 d .
C18 C 0.88472(19) 0.31047(15) 0.38047(15) 0.0270(5) Uani 1 1 d .
H18 H 0.8414 0.2493 0.3575 0.032 Uiso 1 1 calc R
C19 C 0.8308(2) 0.35558(17) 0.45626(18) 0.0383(6) Uani 1 1 d .
H19A H 0.8451 0.3128 0.5115 0.057 Uiso 1 1 calc R
H19B H 0.7451 0.3645 0.4284 0.057 Uiso 1 1 calc R
H19C H 0.8682 0.4179 0.4765 0.057 Uiso 1 1 calc R
C20 C 0.8638(2) 0.38046(17) 0.29345(18) 0.0397(6) Uani 1 1 d .
H20A H 0.9076 0.4402 0.3139 0.060 Uiso 1 1 calc R
H20B H 0.7789 0.3946 0.2686 0.060 Uiso 1 1 calc R
H20C H 0.8918 0.3503 0.2433 0.060 Uiso 1 1 calc R
C21 C 1.25093(19) 0.10793(15) 0.36576(16) 0.0292(5) Uani 1 1 d .
H21 H 1.1940 0.0529 0.3538 0.035 Uiso 1 1 calc R
C22 C 1.3730(2) 0.07136(19) 0.43157(19) 0.0421(6) Uani 1 1 d .
H22A H 1.4332 0.1214 0.4373 0.063 Uiso 1 1 calc R
H22B H 1.3970 0.0136 0.4037 0.063 Uiso 1 1 calc R
H22C H 1.3651 0.0563 0.4949 0.063 Uiso 1 1 calc R
C23 C 1.2663(2) 0.14027(18) 0.26767(17) 0.0386(6) Uani 1 1 d .
H23A H 1.1891 0.1596 0.2251 0.058 Uiso 1 1 calc R
H23B H 1.2980 0.0868 0.2389 0.058 Uiso 1 1 calc R
H23C H 1.3214 0.1946 0.2775 0.058 Uiso 1 1 calc R
N1 N 0.89361(15) -0.00358(12) 0.28890(12) 0.0245(4) Uani 1 1 d .
N2 N 0.99267(14) 0.13023(12) 0.33130(12) 0.0209(4) Uani 1 1 d .
S1 S 0.59161(6) -0.06594(5) 0.19626(6) 0.0595(2) Uani 1 1 d .
Br1 Br 1.15134(2) -0.101162(16) 0.477210(16) 0.03348(8) Uani 1 1 d .

loop_
_atom_site_aniso_label
_atom_site_aniso_U_11
_atom_site_aniso_U_22
_atom_site_aniso_U_33
_atom_site_aniso_U_23
_atom_site_aniso_U_13
_atom_site_aniso_U_12
Ni1 0.0323(2) 0.01582(19) 0.0181(2) 0.00178(14) 0.00607(16) -0.00075(15)
C1 0.0259(11) 0.0144(10) 0.0235(11) -0.0004(8) 0.0077(9) 0.0011(8)
C2 0.0305(11) 0.0300(12) 0.0167(11) -0.0009(9) 0.0035(9) -0.0015(9)
C3 0.0294(11) 0.0271(11) 0.0194(11) 0.0045(9) 0.0055(9) 0.0004(9)
C4 0.0427(13) 0.0172(11) 0.0318(13) -0.0031(9) 0.0079(10) -0.0061(9)
C5 0.0514(15) 0.0268(13) 0.0459(16) -0.0013(11) 0.0177(12) -0.0120(11)
C6 0.0261(12) 0.0429(15) 0.0498(17) -0.0021(12) 0.0099(11) 0.0006(10)
C7 0.0415(15) 0.0459(16) 0.0534(18) -0.0037(13) 0.0129(13) 0.0009(12)
C8 0.0544(19) 0.0459(19) 0.083(3) -0.0127(17) -0.0075(17) 0.0072(14)
C9 0.0420(17) 0.049(2) 0.123(4) 0.028(2) -0.0125(19) -0.0004(15)
C10 0.0396(17) 0.092(3) 0.091(3) 0.048(2) 0.0110(17) 0.0181(18)
C11 0.0389(15) 0.082(2) 0.0519(19) 0.0070(16) 0.0112(13) 0.0191(15)
C12 0.0303(11) 0.0179(10) 0.0178(11) 0.0029(8) 0.0039(8) -0.0052(8)
C13 0.0299(11) 0.0220(11) 0.0231(12) 0.0048(9) 0.0039(9) -0.0038(9)
C14 0.0304(12) 0.0338(13) 0.0325(14) 0.0053(10) 0.0016(10) -0.0059(10)
C15 0.0446(14) 0.0303(13) 0.0321(14) -0.0056(10) 0.0023(11) -0.0122(11)
C16 0.0453(14) 0.0223(11) 0.0295(13) -0.0042(10) 0.0093(10) -0.0046(10)
C17 0.0360(12) 0.0180(10) 0.0211(11) 0.0036(9) 0.0087(9) -0.0030(9)
C18 0.0324(11) 0.0205(11) 0.0290(12) 0.0003(9) 0.0100(9) -0.0008(9)
C19 0.0478(15) 0.0279(12) 0.0438(15) -0.0033(11) 0.0204(12) 0.0004(11)
C20 0.0411(14) 0.0344(13) 0.0429(15) 0.0122(11) 0.0110(11) 0.0029(10)
C21 0.0281(11) 0.0261(12) 0.0318(13) 0.0046(10) 0.0061(9) 0.0004(9)
C22 0.0356(13) 0.0421(14) 0.0468(16) 0.0077(12) 0.0089(11) 0.0069(11)
C23 0.0439(14) 0.0356(13) 0.0392(15) 0.0034(11) 0.0163(11) 0.0047(11)
N1 0.0315(10) 0.0183(9) 0.0226(10) -0.0013(7) 0.0062(8) -0.0031(7)
N2 0.0270(9) 0.0173(8) 0.0167(9) -0.0003(7) 0.0038(7) -0.0013(7)
S1 0.0483(4) 0.0404(4) 0.0755(6) -0.0130(4) -0.0050(4) -0.0064(3)
Br1 0.04622(15) 0.02651(13) 0.03149(14) 0.00770(10) 0.01720(11) 0.00927(10)

loop_
_atom_type_symbol
_atom_type_description
_atom_type_scat_dispersion_real
_atom_type_scat_dispersion_imag
_atom_type_scat_source
Ni Ni 0.3393 1.1124 'International Tables Vol C Tables 4.2.6.8 and 6.1.1.4'
C C 0.0033 0.0016 'International Tables Vol C Tables 4.2.6.8 and 6.1.1.4'
N N 0.0061 0.0033 'International Tables Vol C Tables 4.2.6.8 and 6.1.1.4'
S S 0.1246 0.1234 'International Tables Vol C Tables 4.2.6.8 and 6.1.1.4'
Br Br -0.2901 2.4595 'International Tables Vol C Tables 4.2.6.8 and 6.1.1.4'
H H 0.0000 0.0000 'International Tables Vol C Tables 4.2.6.8 and 6.1.1.4'

loop_
_geom_angle_atom_site_label_1
_geom_angle_atom_site_label_2
_geom_angle_atom_site_label_3
_geom_angle
_geom_angle_site_symmetry_1
_geom_angle_site_symmetry_3
C1 Ni1 C1 180.0 3_756 .
C1 Ni1 Br1 91.20(6) 3_756 3_756
C1 Ni1 Br1 88.80(6) . 3_756
C1 Ni1 Br1 88.80(6) 3_756 .
C1 Ni1 Br1 91.20(6) . .
Br1 Ni1 Br1 180.000(11) 3_756 .
N1 C1 N2 104.06(16) . .
N1 C1 Ni1 125.77(14) . .
N2 C1 Ni1 130.16(14) . .
C3 C2 N1 107.03(18) . .
C3 C2 H2 126.5 . .
N1 C2 H2 126.5 . .
C2 C3 N2 106.77(18) . .
C2 C3 H3 126.6 . .
N2 C3 H3 126.6 . .
N1 C4 C5 113.34(17) . .
N1 C4 H4A 108.9 . .
C5 C4 H4A 108.9 . .
N1 C4 H4B 108.9 . .
C5 C4 H4B 108.9 . .
H4A C4 H4B 107.7 . .
C4 C5 S1 115.15(18) . .
C4 C5 H5A 108.5 . .
S1 C5 H5A 108.5 . .
C4 C5 H5B 108.5 . .
S1 C5 H5B 108.5 . .
H5A C5 H5B 107.5 . .
C7 C6 C11 119.1(3) . .
C7 C6 S1 122.6(2) . .
C11 C6 S1 118.3(2) . .
C6 C7 C8 119.6(3) . .
C6 C7 H7 120.2 . .
C8 C7 H7 120.2 . .
C9 C8 C7 120.7(3) . .
C9 C8 H8 119.7 . .
C7 C8 H8 119.7 . .
C10 C9 C8 119.9(3) . .
C10 C9 H9 120.1 . .
C8 C9 H9 120.1 . .
C9 C10 C11 120.4(3) . .
C9 C10 H10 119.8 . .
C11 C10 H10 119.8 . .
C10 C11 C6 120.4(3) . .
C10 C11 H11 119.8 . .
C6 C11 H11 119.8 . .
C17 C12 C13 123.30(18) . .
C17 C12 N2 118.95(17) . .
C13 C12 N2 117.74(17) . .
C14 C13 C12 116.73(19) . .
C14 C13 C21 120.95(19) . .
C12 C13 C21 122.13(18) . .
C15 C14 C13 121.4(2) . .
C15 C14 H14 119.3 . .
C13 C14 H14 119.3 . .
C14 C15 C16 120.4(2) . .
C14 C15 H15 119.8 . .
C16 C15 H15 119.8 . .
C15 C16 C17 121.3(2) . .
C15 C16 H16 119.3 . .
C17 C16 H16 119.3 . .
C16 C17 C12 116.72(19) . .
C16 C17 C18 120.09(19) . .
C12 C17 C18 122.90(18) . .
C17 C18 C19 114.19(18) . .
C17 C18 C20 109.15(17) . .
C19 C18 C20 109.04(18) . .
C17 C18 H18 108.1 . .
C19 C18 H18 108.1 . .
C20 C18 H18 108.1 . .
C18 C19 H19A 109.5 . .
C18 C19 H19B 109.5 . .
H19A C19 H19B 109.5 . .
C18 C19 H19C 109.5 . .
H19A C19 H19C 109.5 . .
H19B C19 H19C 109.5 . .
C18 C20 H20A 109.5 . .
C18 C20 H20B 109.5 . .
H20A C20 H20B 109.5 . .
C18 C20 H20C 109.5 . .
H20A C20 H20C 109.5 . .
H20B C20 H20C 109.5 . .
C13 C21 C23 110.05(17) . .
C13 C21 C22 113.48(19) . .
C23 C21 C22 109.39(19) . .
C13 C21 H21 107.9 . .
C23 C21 H21 107.9 . .
C22 C21 H21 107.9 . .
C21 C22 H22A 109.5 . .
C21 C22 H22B 109.5 . .
H22A C22 H22B 109.5 . .
C21 C22 H22C 109.5 . .
H22A C22 H22C 109.5 . .
H22B C22 H22C 109.5 . .
C21 C23 H23A 109.5 . .
C21 C23 H23B 109.5 . .
H23A C23 H23B 109.5 . .
C21 C23 H23C 109.5 . .
H23A C23 H23C 109.5 . .
H23B C23 H23C 109.5 . .
C1 N1 C2 111.31(16) . .
C1 N1 C4 123.13(17) . .
C2 N1 C4 125.54(17) . .
C1 N2 C3 110.82(16) . .
C1 N2 C12 124.35(16) . .
C3 N2 C12 124.76(16) . .
C6 S1 C5 104.56(11) . .

loop_
_geom_bond_atom_site_label_1
_geom_bond_atom_site_label_2
_geom_bond_distance
_geom_bond_site_symmetry_2
Ni1 C1 1.914(2) 3_756
Ni1 C1 1.914(2) .
Ni1 Br1 2.3186(2) 3_756
Ni1 Br1 2.3186(2) .
C1 N1 1.358(3) .
C1 N2 1.366(2) .
C2 C3 1.339(3) .
C2 N1 1.385(3) .
C2 H2 0.9300 .
C3 N2 1.392(3) .
C3 H3 0.9300 .
C4 N1 1.461(2) .
C4 C5 1.519(3) .
C4 H4A 0.9700 .
C4 H4B 0.9700 .
C5 S1 1.820(3) .
C5 H5A 0.9700 .
C5 H5B 0.9700 .
C6 C7 1.376(4) .
C6 C11 1.389(4) .
C6 S1 1.765(3) .
C7 C8 1.379(4) .
C7 H7 0.9300 .
C8 C9 1.371(5) .
C8 H8 0.9300 .
C9 C10 1.358(5) .
C9 H9 0.9300 .
C10 C11 1.367(5) .
C10 H10 0.9300 .
C11 H11 0.9300 .
C12 C17 1.401(3) .
C12 C13 1.403(3) .
C12 N2 1.448(2) .
C13 C14 1.395(3) .
C13 C21 1.517(3) .
C14 C15 1.377(3) .
C14 H14 0.9300 .
C15 C16 1.379(3) .
C15 H15 0.9300 .
C16 C17 1.395(3) .
C16 H16 0.9300 .
C17 C18 1.514(3) .
C18 C19 1.527(3) .
C18 C20 1.535(3) .
C18 H18 0.9800 .
C19 H19A 0.9600 .
C19 H19B 0.9600 .
C19 H19C 0.9600 .
C20 H20A 0.9600 .
C20 H20B 0.9600 .
C20 H20C 0.9600 .
C21 C23 1.532(3) .
C21 C22 1.535(3) .
C21 H21 0.9800 .
C22 H22A 0.9600 .
C22 H22B 0.9600 .
C22 H22C 0.9600 .
C23 H23A 0.9600 .
C23 H23B 0.9600 .
C23 H23C 0.9600 .

loop_
_geom_torsion_atom_site_label_1
_geom_torsion_atom_site_label_2
_geom_torsion_atom_site_label_3
_geom_torsion_atom_site_label_4
_geom_torsion
_geom_torsion_site_symmetry_1
C1 Ni1 C1 N1 -154(100) 3_756
Br1 Ni1 C1 N1 -100.08(16) 3_756
Br1 Ni1 C1 N1 79.92(16) .
C1 Ni1 C1 N2 25(100) 3_756
Br1 Ni1 C1 N2 78.62(17) 3_756
Br1 Ni1 C1 N2 -101.38(17) .
N1 C2 C3 N2 0.5(2) .
N1 C4 C5 S1 79.4(2) .
C11 C6 C7 C8 -0.5(4) .
S1 C6 C7 C8 -177.7(2) .
C6 C7 C8 C9 0.8(4) .
C7 C8 C9 C10 -0.6(5) .
C8 C9 C10 C11 0.2(5) .
C9 C10 C11 C6 0.0(4) .
C7 C6 C11 C10 0.1(4) .
S1 C6 C11 C10 177.4(2) .
C17 C12 C13 C14 3.9(3) .
N2 C12 C13 C14 -177.32(18) .
C17 C12 C13 C21 -171.16(19) .
N2 C12 C13 C21 7.6(3) .
C12 C13 C14 C15 -0.5(3) .
C21 C13 C14 C15 174.7(2) .
C13 C14 C15 C16 -2.1(3) .
C14 C15 C16 C17 1.4(3) .
C15 C16 C17 C12 1.9(3) .
C15 C16 C17 C18 -172.1(2) .
C13 C12 C17 C16 -4.6(3) .
N2 C12 C17 C16 176.65(18) .
C13 C12 C17 C18 169.20(18) .
N2 C12 C17 C18 -9.6(3) .
C16 C17 C18 C19 -43.0(3) .
C12 C17 C18 C19 143.4(2) .
C16 C17 C18 C20 79.3(2) .
C12 C17 C18 C20 -94.2(2) .
C14 C13 C21 C23 -87.9(2) .
C12 C13 C21 C23 86.9(2) .
C14 C13 C21 C22 35.0(3) .
C12 C13 C21 C22 -150.1(2) .
N2 C1 N1 C2 0.3(2) .
Ni1 C1 N1 C2 179.25(14) .
N2 C1 N1 C4 -178.61(17) .
Ni1 C1 N1 C4 0.4(3) .
C3 C2 N1 C1 -0.5(2) .
C3 C2 N1 C4 178.35(19) .
C5 C4 N1 C1 89.9(2) .
C5 C4 N1 C2 -88.9(3) .
N1 C1 N2 C3 0.0(2) .
Ni1 C1 N2 C3 -178.87(15) .
N1 C1 N2 C12 -176.98(17) .
Ni1 C1 N2 C12 4.1(3) .
C2 C3 N2 C1 -0.3(2) .
C2 C3 N2 C12 176.66(18) .
C17 C12 N2 C1 -99.1(2) .
C13 C12 N2 C1 82.1(2) .
C17 C12 N2 C3 84.3(2) .
C13 C12 N2 C3 -94.5(2) .
C7 C6 S1 C5 -51.1(2) .
C11 C6 S1 C5 131.7(2) .
C4 C5 S1 C6 -83.95(18) .
